data_4106956
loop_
_publ_author_name
'Pau Farr\`as'
'Francesc Teixidor'
'Isabel Rojo'
'Raikko Kivek\"as'
'Reijo Sillanp\"a\"a'
'Patricia Gonz\'alez-Cardoso'
'Clara Vi\~nas'

_publ_contact_author_address
; 
     Institute of Material Sciences
     Campus UAB
     E-08193 Bellaterra
     Spain
;
_publ_contact_author_email clara@icmab.es
_publ_contact_author_fax '+34 93 5805729'
_publ_contact_author_name 'Prof. Clara Vi\~nas'
_publ_contact_author_phone '+34 93 5801853'
_publ_section_title
;
 Relaxed but Highly Compact Diansa Metallacyclophanes
;
_journal_name_full 'Journal of the American Chemical Society'
_journal_page_first 16537
_journal_page_last 16552
_journal_paper_doi 10.1021/ja205850p
_journal_volume 133
_journal_year 2011
_chemical_formula_moiety 'C10 H25 B18 Co O P, C4 H12 N'
_chemical_formula_sum 'C14 H37 B18 Co N O P'
_chemical_formula_weight 519.93
_chemical_name_systematic
;
 ?
;
_space_group_IT_number 15
_symmetry_cell_setting monoclinic
_symmetry_space_group_name_Hall '-C 2yc'
_symmetry_space_group_name_H-M 'C 1 2/c 1'
_atom_sites_solution_hydrogens geom
_atom_sites_solution_primary direct
_atom_sites_solution_secondary difmap
_audit_creation_method SHELXL-97
_cell_angle_alpha 90.00
_cell_angle_beta 103.017(18)
_cell_angle_gamma 90.00
_cell_formula_units_Z 8
_cell_length_a 21.886(5)
_cell_length_b 13.965(5)
_cell_length_c 18.903(3)
_cell_measurement_reflns_used 20
_cell_measurement_temperature 296(2)
_cell_measurement_theta_max 9.2
_cell_measurement_theta_min 5.6
_cell_volume 5629(3)
_computing_cell_refinement
;MSC/AFC5S Diffractometer Control Software (Molecular Structure 
Corporation, 1995)
;
_computing_data_collection
;
MSC/AFC5S Diffractometer Control Software (Molecular Structure 
Corporation, 1995)
;
_computing_data_reduction 'teXsan for Windows (MSC, 1997)'
_computing_molecular_graphics 'Ortep-3 for Windows (Farrugia, 1997)'
_computing_publication_material 'SHELXL-97 (Sheldrick, 1997)'
_computing_structure_refinement 'SHELXL-97 (Sheldrick, 1997)'
_computing_structure_solution 'SIR92 (Altomare, et. al. 1994)'
_diffrn_ambient_temperature 296(2)
_diffrn_measured_fraction_theta_full 0.999
_diffrn_measured_fraction_theta_max 0.999
_diffrn_measurement_device 'Rigaku AFC5S'
_diffrn_measurement_method \w/2\q
_diffrn_radiation_monochromator graphite
_diffrn_radiation_source 'fine-focus sealed tube'
_diffrn_radiation_type MoK\a
_diffrn_radiation_wavelength 0.71069
_diffrn_reflns_av_R_equivalents 0.0192
_diffrn_reflns_av_sigmaI/netI 0.0793
_diffrn_reflns_limit_h_max 26
_diffrn_reflns_limit_h_min 0
_diffrn_reflns_limit_k_max 16
_diffrn_reflns_limit_k_min 0
_diffrn_reflns_limit_l_max 21
_diffrn_reflns_limit_l_min -22
_diffrn_reflns_number 5100
_diffrn_reflns_theta_full 25.00
_diffrn_reflns_theta_max 25.00
_diffrn_reflns_theta_min 1.74
_diffrn_standards_decay_% 0.7
_diffrn_standards_interval_count 150
_diffrn_standards_number 3
_exptl_absorpt_coefficient_mu 0.679
_exptl_absorpt_correction_T_max 0.885
_exptl_absorpt_correction_T_min 0.832
_exptl_absorpt_correction_type psi-scan
_exptl_absorpt_process_details '(North et al., 1968)'
_exptl_crystal_colour orange
_exptl_crystal_density_diffrn 1.227
_exptl_crystal_description plate
_exptl_crystal_F_000 2144
_exptl_crystal_size_max 0.32
_exptl_crystal_size_mid 0.28
_exptl_crystal_size_min 0.18
_refine_diff_density_max 0.470
_refine_diff_density_min -0.320
_refine_diff_density_rms 0.068
_refine_ls_extinction_method none
_refine_ls_goodness_of_fit_ref 1.016
_refine_ls_hydrogen_treatment constr
_refine_ls_matrix_type full
_refine_ls_number_parameters 329
_refine_ls_number_reflns 4961
_refine_ls_number_restraints 0
_refine_ls_restrained_S_all 1.016
_refine_ls_R_factor_all 0.1228
_refine_ls_R_factor_gt 0.0505
_refine_ls_shift/su_max 0.001
_refine_ls_shift/su_mean 0.000
_refine_ls_structure_factor_coef Fsqd
_refine_ls_weighting_details 'calc w=1/[\s^2^(Fo^2^)+(0.0563P)^2^+4.9395P] where P=(Fo^2^+2Fc^2^)/3'
_refine_ls_weighting_scheme calc
_refine_ls_wR_factor_gt 0.1151
_refine_ls_wR_factor_ref 0.1394
_reflns_number_gt 2873
_reflns_number_total 4961
_reflns_threshold_expression >2\s(I)
_cod_data_source_file ja205850p_si_001_1.cif
_cod_data_source_block ir306_4
_cod_original_sg_symbol_H-M 'C 2/c'
_cod_database_code 4106956

loop_
_symmetry_equiv_pos_as_xyz
'x, y, z'
'-x, y, -z+1/2'
'x+1/2, y+1/2, z'
'-x+1/2, y+1/2, -z+1/2'
'-x, -y, -z'
'x, -y, z-1/2'
'-x+1/2, -y+1/2, -z'
'x+1/2, -y+1/2, z-1/2'

loop_
_atom_site_label
_atom_site_type_symbol
_atom_site_fract_x
_atom_site_fract_y
_atom_site_fract_z
_atom_site_U_iso_or_equiv
_atom_site_adp_type
_atom_site_occupancy
_atom_site_symmetry_multiplicity
_atom_site_calc_flag
_atom_site_refinement_flags
Co3 Co 0.98986(2) 0.75213(4) 0.49352(3) 0.03454(17) Uani 1 1 d .
P1 P 0.92106(5) 0.76622(8) 0.59924(6) 0.0396(3) Uani 1 1 d .
O1 O 0.89948(15) 0.6790(2) 0.63035(16) 0.0570(9) Uani 1 1 d .
N1 N 0.82683(17) 0.4507(3) 0.6463(2) 0.0488(10) Uani 1 1 d .
C1' C 1.0059(2) 0.7671(3) 0.6024(2) 0.0411(10) Uani 1 1 d .
C1 C 0.89958(18) 0.7647(3) 0.4996(2) 0.0338(9) Uani 1 1 d .
C2' C 1.0243(2) 0.6590(3) 0.5765(2) 0.0506(13) Uani 1 1 d .
H2' H 0.9924 0.5973 0.5720 0.061 Uiso 1 1 calc R
C2 C 0.9243(2) 0.8563(3) 0.4592(2) 0.0413(11) Uani 1 1 d .
H2 H 0.9413 0.9229 0.4881 0.050 Uiso 1 1 calc R
C13 C 0.8930(2) 0.8746(3) 0.6317(2) 0.0428(11) Uani 1 1 d .
C14 C 0.9274(2) 0.9579(3) 0.6509(3) 0.0560(13) Uani 1 1 d .
H14 H 0.9690 0.9611 0.6472 0.067 Uiso 1 1 calc R
C15 C 0.8995(3) 1.0359(3) 0.6753(3) 0.0645(16) Uani 1 1 d .
H15 H 0.9228 1.0912 0.6893 0.077 Uiso 1 1 calc R
C16 C 0.8382(3) 1.0331(4) 0.6793(3) 0.0734(17) Uani 1 1 d .
H16 H 0.8198 1.0867 0.6948 0.088 Uiso 1 1 calc R
C17 C 0.8039(3) 0.9522(5) 0.6606(4) 0.089(2) Uani 1 1 d .
H17 H 0.7620 0.9504 0.6632 0.106 Uiso 1 1 calc R
C18 C 0.8317(2) 0.8723(4) 0.6375(3) 0.0697(16) Uani 1 1 d .
H18 H 0.8084 0.8164 0.6259 0.084 Uiso 1 1 calc R
C19 C 0.8959(2) 0.4517(4) 0.6768(3) 0.0688(16) Uani 1 1 d .
H19A H 0.9158 0.4062 0.6511 0.103 Uiso 1 1 calc R
H19B H 0.9044 0.4351 0.7273 0.103 Uiso 1 1 calc R
H19C H 0.9121 0.5146 0.6714 0.103 Uiso 1 1 calc R
C20 C 0.7968(3) 0.5167(4) 0.6895(3) 0.090(2) Uani 1 1 d .
H20A H 0.8099 0.5812 0.6831 0.134 Uiso 1 1 calc R
H20B H 0.8089 0.4996 0.7399 0.134 Uiso 1 1 calc R
H20C H 0.7520 0.5123 0.6734 0.134 Uiso 1 1 calc R
C21 C 0.8035(3) 0.3511(4) 0.6508(4) 0.098(2) Uani 1 1 d .
H21A H 0.7586 0.3504 0.6353 0.147 Uiso 1 1 calc R
H21B H 0.8156 0.3289 0.7000 0.147 Uiso 1 1 calc R
H21C H 0.8212 0.3100 0.6199 0.147 Uiso 1 1 calc R
C22 C 0.8121(3) 0.4841(4) 0.5701(3) 0.0686(15) Uani 1 1 d .
H22A H 0.8305 0.4412 0.5410 0.103 Uiso 1 1 calc R
H22B H 0.8288 0.5472 0.5677 0.103 Uiso 1 1 calc R
H22C H 0.7674 0.4854 0.5520 0.103 Uiso 1 1 calc R
B4 B 0.9143(2) 0.6580(3) 0.4591(3) 0.0381(12) Uani 1 1 d .
H4 H 0.9230 0.5875 0.4853 0.046 Uiso 1 1 calc R
B4' B 1.0427(2) 0.8536(4) 0.5619(3) 0.0461(14) Uani 1 1 d .
H4' H 1.0250 0.9265 0.5481 0.055 Uiso 1 1 calc R
B5' B 1.0709(3) 0.8217(4) 0.6545(3) 0.0595(17) Uani 1 1 d .
H5' H 1.0698 0.8722 0.6988 0.071 Uiso 1 1 calc R
B5 B 0.8376(2) 0.7102(4) 0.4432(3) 0.0439(13) Uani 1 1 d .
H5 H 0.7991 0.6746 0.4614 0.053 Uiso 1 1 calc R
B6' B 1.0573(3) 0.6978(4) 0.6639(3) 0.0585(16) Uani 1 1 d .
H6' H 1.0471 0.6681 0.7139 0.070 Uiso 1 1 calc R
B6 B 0.8444(2) 0.8359(4) 0.4447(3) 0.0449(13) Uani 1 1 d .
H6 H 0.8106 0.8818 0.4638 0.054 Uiso 1 1 calc R
B7' B 1.0703(2) 0.6665(4) 0.5152(3) 0.0495(14) Uani 1 1 d .
H7' H 1.0705 0.6156 0.4708 0.059 Uiso 1 1 calc R
B7 B 0.9601(2) 0.8199(4) 0.3922(3) 0.0427(13) Uani 1 1 d .
H7 H 0.9990 0.8565 0.3753 0.051 Uiso 1 1 calc R
B8 B 0.9521(2) 0.6915(4) 0.3888(3) 0.0406(13) Uani 1 1 d .
H8 H 0.9848 0.6443 0.3689 0.049 Uiso 1 1 calc R
B8' B 1.0863(2) 0.7919(4) 0.5061(3) 0.0524(14) Uani 1 1 d .
H8' H 1.0979 0.8223 0.4571 0.063 Uiso 1 1 calc R
B9 B 0.8690(2) 0.6672(3) 0.3698(3) 0.0435(13) Uani 1 1 d .
H9 H 0.8494 0.6036 0.3385 0.052 Uiso 1 1 calc R
B9' B 1.1231(3) 0.8347(4) 0.5951(3) 0.0559(15) Uani 1 1 d .
H9' H 1.1570 0.8940 0.6015 0.067 Uiso 1 1 calc R
B10 B 0.8264(3) 0.7763(3) 0.3605(3) 0.0474(13) Uani 1 1 d .
H10 H 0.7800 0.7832 0.3234 0.057 Uiso 1 1 calc R
B10' B 1.1323(3) 0.7379(4) 0.6576(3) 0.0683(18) Uani 1 1 d .
H10' H 1.1724 0.7340 0.7045 0.082 Uiso 1 1 calc R
B11' B 1.1004(3) 0.6343(4) 0.6095(4) 0.0667(18) Uani 1 1 d .
H11' H 1.1190 0.5622 0.6250 0.080 Uiso 1 1 calc R
B11 B 0.8817(3) 0.8704(4) 0.3739(3) 0.0461(13) Uani 1 1 d .
H11 H 0.8712 0.9397 0.3462 0.055 Uiso 1 1 calc R
B12' B 1.1416(3) 0.7184(4) 0.5681(4) 0.0684(19) Uani 1 1 d .
H12' H 1.1877 0.7012 0.5573 0.082 Uiso 1 1 calc R
B12 B 0.8974(3) 0.7667(3) 0.3281(3) 0.0469(13) Uani 1 1 d .
H12 H 0.8968 0.7682 0.2698 0.056 Uiso 1 1 calc R

loop_
_atom_site_aniso_label
_atom_site_aniso_U_11
_atom_site_aniso_U_22
_atom_site_aniso_U_33
_atom_site_aniso_U_23
_atom_site_aniso_U_13
_atom_site_aniso_U_12
Co3 0.0365(3) 0.0278(3) 0.0389(3) -0.0025(3) 0.0077(2) -0.0006(3)
P1 0.0464(7) 0.0370(6) 0.0362(6) -0.0011(5) 0.0113(5) -0.0066(5)
O1 0.077(2) 0.0452(19) 0.053(2) 0.0071(15) 0.0218(18) -0.0136(17)
N1 0.044(2) 0.042(2) 0.060(3) 0.0097(19) 0.013(2) 0.0056(17)
C1' 0.045(2) 0.038(3) 0.038(2) -0.0047(19) 0.0032(19) 0.0014(19)
C1 0.032(2) 0.033(2) 0.036(2) 0.0010(18) 0.0061(17) 0.0011(17)
C2' 0.055(3) 0.039(3) 0.049(3) 0.005(2) -0.005(2) 0.005(2)
C2 0.053(3) 0.024(2) 0.047(3) 0.0009(19) 0.012(2) 0.0031(19)
C13 0.046(3) 0.050(3) 0.036(3) -0.009(2) 0.015(2) -0.005(2)
C14 0.062(3) 0.046(3) 0.069(3) -0.012(3) 0.035(3) -0.010(2)
C15 0.074(4) 0.045(3) 0.085(4) -0.017(3) 0.042(3) -0.014(3)
C16 0.080(4) 0.066(4) 0.084(4) -0.027(3) 0.038(4) 0.005(3)
C17 0.056(4) 0.104(5) 0.115(6) -0.052(4) 0.039(4) -0.009(3)
C18 0.058(3) 0.073(4) 0.086(4) -0.033(3) 0.031(3) -0.017(3)
C19 0.049(3) 0.078(4) 0.077(4) 0.014(3) 0.008(3) -0.004(3)
C20 0.094(5) 0.108(5) 0.077(5) 0.013(4) 0.040(4) 0.045(4)
C21 0.067(4) 0.066(4) 0.144(6) 0.038(4) -0.015(4) -0.021(3)
C22 0.073(4) 0.071(4) 0.062(4) 0.009(3) 0.014(3) 0.014(3)
B4 0.043(3) 0.033(3) 0.035(3) -0.005(2) 0.001(2) -0.006(2)
B4' 0.040(3) 0.041(3) 0.055(4) -0.011(3) 0.006(3) -0.004(2)
B5' 0.054(4) 0.055(4) 0.060(4) -0.019(3) -0.009(3) 0.002(3)
B5 0.038(3) 0.050(3) 0.041(3) -0.003(2) 0.003(2) -0.009(2)
B6' 0.067(4) 0.058(4) 0.040(3) -0.001(3) -0.012(3) 0.007(3)
B6 0.042(3) 0.042(3) 0.049(3) -0.005(2) 0.005(3) 0.006(2)
B7' 0.041(3) 0.048(3) 0.055(4) -0.014(3) 0.001(3) 0.010(2)
B7 0.050(3) 0.041(3) 0.039(3) 0.004(2) 0.013(3) -0.009(2)
B8 0.043(3) 0.039(3) 0.041(3) -0.004(2) 0.012(3) -0.002(2)
B8' 0.037(3) 0.050(3) 0.072(4) -0.002(3) 0.017(3) 0.001(3)
B9 0.051(3) 0.035(3) 0.041(3) -0.004(2) 0.002(3) -0.004(2)
B9' 0.034(3) 0.051(3) 0.079(4) -0.014(3) 0.005(3) -0.001(2)
B10 0.049(3) 0.044(3) 0.045(3) -0.001(2) 0.003(3) 0.000(2)
B10' 0.056(4) 0.060(4) 0.074(4) -0.014(3) -0.018(3) 0.018(3)
B11' 0.059(4) 0.056(4) 0.073(5) -0.005(3) -0.012(3) 0.015(3)
B11 0.059(4) 0.035(3) 0.040(3) 0.006(2) 0.001(3) 0.001(2)
B12' 0.042(3) 0.064(4) 0.092(5) -0.022(4) 0.001(3) 0.010(3)
B12 0.064(3) 0.040(3) 0.035(3) -0.002(2) 0.009(2) -0.007(2)

loop_
_atom_type_symbol
_atom_type_description
_atom_type_scat_dispersion_real
_atom_type_scat_dispersion_imag
_atom_type_scat_source
C C 0.0033 0.0016 'International Tables Vol C Tables 4.2.6.8 and 6.1.1.4'
H H 0.0000 0.0000 'International Tables Vol C Tables 4.2.6.8 and 6.1.1.4'
B B 0.0013 0.0007 'International Tables Vol C Tables 4.2.6.8 and 6.1.1.4'
Co Co 0.3494 0.9721 'International Tables Vol C Tables 4.2.6.8 and 6.1.1.4'
N N 0.0061 0.0033 'International Tables Vol C Tables 4.2.6.8 and 6.1.1.4'
O O 0.0106 0.0060 'International Tables Vol C Tables 4.2.6.8 and 6.1.1.4'
P P 0.1023 0.0942 'International Tables Vol C Tables 4.2.6.8 and 6.1.1.4'

loop_
_geom_angle_atom_site_label_1
_geom_angle_atom_site_label_2
_geom_angle_atom_site_label_3
_geom_angle
C1 Co3 C1' 83.10(16)
C1 Co3 C2 47.78(15)
C1' Co3 C2 101.41(17)
C1 Co3 C2' 102.04(18)
C1' Co3 C2' 48.35(16)
C2 Co3 C2' 143.79(18)
C1 Co3 B4' 108.67(18)
C1' Co3 B4' 49.65(19)
C2 Co3 B4' 87.97(19)
C2' Co3 B4' 84.2(2)
C1 Co3 B7' 146.38(19)
C1' Co3 B7' 85.1(2)
C2 Co3 B7' 165.7(2)
C2' Co3 B7' 48.5(2)
B4' Co3 B7' 86.7(2)
C1 Co3 B4 49.99(17)
C1' Co3 B4 108.98(18)
C2 Co3 B4 84.24(18)
C2' Co3 B4 88.2(2)
B4' Co3 B4 155.1(2)
B7' Co3 B4 105.8(2)
C1 Co3 B7 84.63(18)
C1' Co3 B7 145.90(18)
C2 Co3 B7 48.66(18)
C2' Co3 B7 165.66(19)
B4' Co3 B7 105.9(2)
B7' Co3 B7 120.7(2)
B4 Co3 B7 86.5(2)
C1 Co3 B8 84.74(18)
C1' Co3 B8 157.81(18)
C2 Co3 B8 83.77(19)
C2' Co3 B8 117.13(19)
B4' Co3 B8 152.5(2)
B7' Co3 B8 95.0(2)
B4 Co3 B8 49.61(18)
B7 Co3 B8 50.26(18)
C1 Co3 B8' 157.79(18)
C1' Co3 B8' 85.4(2)
C2 Co3 B8' 116.99(19)
C2' Co3 B8' 84.0(2)
B4' Co3 B8' 50.2(2)
B7' Co3 B8' 50.4(2)
B4 Co3 B8' 152.2(2)
B7 Co3 B8' 94.6(2)
B8 Co3 B8' 111.8(2)
C1 Co3 P1 41.52(11)
C1' Co3 P1 41.80(12)
C2 Co3 P1 73.81(12)
C2' Co3 P1 70.01(14)
B4' Co3 P1 79.64(15)
B7' Co3 P1 118.05(16)
B4 Co3 P1 75.49(14)
B7 Co3 P1 121.21(15)
B8 Co3 P1 122.45(14)
B8' Co3 P1 125.72(17)
O1 P1 C13 113.32(19)
O1 P1 C1 111.62(18)
C13 P1 C1 109.40(19)
O1 P1 C1' 113.78(19)
C13 P1 C1' 113.75(19)
C1 P1 C1' 93.24(18)
O1 P1 Co3 120.28(14)
C13 P1 Co3 126.22(15)
C1 P1 Co3 46.65(12)
C1' P1 Co3 46.84(13)
C22 N1 C20 108.3(4)
C22 N1 C21 110.3(4)
C20 N1 C21 110.5(4)
C22 N1 C19 110.6(4)
C20 N1 C19 108.6(4)
C21 N1 C19 108.5(4)
C2' C1' B5' 110.3(3)
C2' C1' B6' 61.6(3)
B5' C1' B6' 62.0(3)
C2' C1' B4' 109.7(3)
B5' C1' B4' 62.2(3)
B6' C1' B4' 113.2(4)
C2' C1' P1 107.0(3)
B5' C1' P1 136.0(3)
B6' C1' P1 121.1(3)
B4' C1' P1 124.0(3)
C2' C1' Co3 66.7(2)
B5' C1' Co3 124.3(3)
B6' C1' Co3 124.6(3)
B4' C1' Co3 67.1(2)
P1 C1' Co3 91.36(18)
C2 C1 B5 110.8(3)
C2 C1 B6 61.9(3)
B5 C1 B6 61.9(3)
C2 C1 B4 110.4(3)
B5 C1 B4 62.7(3)
B6 C1 B4 113.8(3)
C2 C1 P1 115.7(3)
B5 C1 P1 129.1(3)
B6 C1 P1 126.6(3)
B4 C1 P1 115.6(3)
C2 C1 Co3 67.1(2)
B5 C1 Co3 125.3(3)
B6 C1 Co3 125.5(3)
B4 C1 Co3 67.6(2)
P1 C1 Co3 91.84(17)
C1' C2' B11' 111.3(4)
C1' C2' B7' 111.3(3)
B11' C2' B7' 64.9(3)
C1' C2' B6' 60.8(3)
B11' C2' B6' 62.9(3)
B7' C2' B6' 116.6(4)
C1' C2' Co3 64.9(2)
B11' C2' Co3 125.4(4)
B7' C2' Co3 67.1(2)
B6' C2' Co3 122.2(3)
C1' C2' H2' 122.8
B11' C2' H2' 115.3
B7' C2' H2' 117.3
B6' C2' H2' 116.1
Co3 C2' H2' 108.7
C1 C2 B11 111.5(3)
C1 C2 B7 111.5(3)
B11 C2 B7 64.7(3)
C1 C2 B6 61.2(3)
B11 C2 B6 62.9(3)
B7 C2 B6 116.6(4)
C1 C2 Co3 65.14(19)
B11 C2 Co3 125.8(3)
B7 C2 Co3 67.5(2)
B6 C2 Co3 123.0(3)
C1 C2 H2 122.6
B11 C2 H2 115.4
B7 C2 H2 117.3
B6 C2 H2 115.8
Co3 C2 H2 108.1
C18 C13 C14 118.8(4)
C18 C13 P1 115.1(4)
C14 C13 P1 126.1(4)
C15 C14 C13 119.6(5)
C15 C14 H14 120.2
C13 C14 H14 120.2
C16 C15 C14 120.8(5)
C16 C15 H15 119.6
C14 C15 H15 119.6
C17 C16 C15 120.3(5)
C17 C16 H16 119.9
C15 C16 H16 119.9
C16 C17 C18 119.7(5)
C16 C17 H17 120.2
C18 C17 H17 120.2
C13 C18 C17 120.8(5)
C13 C18 H18 119.6
C17 C18 H18 119.6
N1 C19 H19A 109.5
N1 C19 H19B 109.5
H19A C19 H19B 109.5
N1 C19 H19C 109.5
H19A C19 H19C 109.5
H19B C19 H19C 109.5
N1 C20 H20A 109.5
N1 C20 H20B 109.5
H20A C20 H20B 109.5
N1 C20 H20C 109.5
H20A C20 H20C 109.5
H20B C20 H20C 109.5
N1 C21 H21A 109.5
N1 C21 H21B 109.5
H21A C21 H21B 109.5
N1 C21 H21C 109.5
H21A C21 H21C 109.5
H21B C21 H21C 109.5
N1 C22 H22A 109.5
N1 C22 H22B 109.5
H22A C22 H22B 109.5
N1 C22 H22C 109.5
H22A C22 H22C 109.5
H22B C22 H22C 109.5
C1 B4 B9 103.9(3)
C1 B4 B8 105.5(3)
B9 B4 B8 61.4(3)
C1 B4 B5 57.7(3)
B9 B4 B5 60.4(3)
B8 B4 B5 110.1(4)
C1 B4 Co3 62.44(19)
B9 B4 Co3 119.1(3)
B8 B4 Co3 66.4(2)
B5 B4 Co3 116.1(3)
C1 B4 H4 126.8
B9 B4 H4 120.1
B8 B4 H4 120.6
B5 B4 H4 120.0
Co3 B4 H4 112.1
C1' B4' B9' 105.6(4)
C1' B4' B5' 58.7(3)
B9' B4' B5' 60.8(3)
C1' B4' B8' 106.8(4)
B9' B4' B8' 60.9(3)
B5' B4' B8' 110.3(4)
C1' B4' Co3 63.2(2)
B9' B4' Co3 119.6(3)
B5' B4' Co3 117.5(3)
B8' B4' Co3 66.6(2)
C1' B4' H4' 125.4
B9' B4' H4' 119.8
B5' B4' H4' 119.4
B8' B4' H4' 120.7
Co3 B4' H4' 111.4
C1' B5' B6' 59.2(3)
C1' B5' B10' 104.5(4)
B6' B5' B10' 59.7(3)
C1' B5' B4' 59.1(3)
B6' B5' B4' 108.4(4)
B10' B5' B4' 106.8(4)
C1' B5' B9' 104.5(4)
B6' B5' B9' 108.0(4)
B10' B5' B9' 59.9(3)
B4' B5' B9' 58.9(3)
C1' B5' H5' 124.5
B6' B5' H5' 121.1
B10' B5' H5' 122.9
B4' B5' H5' 121.9
B9' B5' H5' 122.8
C1 B5 B6 59.5(3)
C1 B5 B10 104.5(3)
B6 B5 B10 59.5(3)
C1 B5 B9 104.2(3)
B6 B5 B9 107.6(4)
B10 B5 B9 59.6(3)
C1 B5 B4 59.6(3)
B6 B5 B4 109.3(4)
B10 B5 B4 107.3(4)
B9 B5 B4 58.9(3)
C1 B5 H5 124.3
B6 B5 H5 120.9
B10 B5 H5 123.0
B9 B5 H5 123.2
B4 B5 H5 121.3
C1' B6' C2' 57.6(3)
C1' B6' B10' 104.6(4)
C2' B6' B10' 103.2(4)
C1' B6' B5' 58.8(3)
C2' B6' B5' 104.6(4)
B10' B6' B5' 60.2(3)
C1' B6' B11' 103.9(4)
C2' B6' B11' 57.0(3)
B10' B6' B11' 59.7(3)
B5' B6' B11' 107.8(5)
C1' B6' H6' 124.4
C2' B6' H6' 125.4
B10' B6' H6' 123.4
B5' B6' H6' 121.8
B11' B6' H6' 122.9
C1 B6 C2 56.8(2)
C1 B6 B10 104.9(3)
C2 B6 B10 103.6(4)
C1 B6 B5 58.6(3)
C2 B6 B5 104.2(3)
B10 B6 B5 60.9(3)
C1 B6 B11 103.4(3)
C2 B6 B11 57.2(3)
B10 B6 B11 59.8(3)
B5 B6 B11 108.0(4)
C1 B6 H6 124.8
C2 B6 H6 125.6
B10 B6 H6 122.8
B5 B6 H6 121.7
B11 B6 H6 123.0
C2' B7' B8' 106.4(4)
C2' B7' B12' 102.6(4)
B8' B7' B12' 60.0(3)
C2' B7' B11' 56.9(3)
B8' B7' B11' 107.4(4)
B12' B7' B11' 58.5(3)
C2' B7' Co3 64.4(2)
B8' B7' Co3 66.3(2)
B12' B7' Co3 117.6(3)
B11' B7' Co3 116.0(3)
C2' B7' H7' 125.7
B8' B7' H7' 121.4
B12' B7' H7' 122.0
B11' B7' H7' 121.7
Co3 B7' H7' 111.6
C2 B7 B12 102.5(4)
C2 B7 B8 105.4(3)
B12 B7 B8 60.3(3)
C2 B7 B11 57.0(3)
B12 B7 B11 58.6(3)
B8 B7 B11 107.4(4)
C2 B7 Co3 63.8(2)
B12 B7 Co3 117.7(3)
B8 B7 Co3 66.0(2)
B11 B7 Co3 115.7(3)
C2 B7 H7 126.3
B12 B7 H7 121.6
B8 B7 H7 121.8
B11 B7 H7 121.6
Co3 B7 H7 111.9
B4 B8 B12 105.9(4)
B4 B8 B7 107.0(4)
B12 B8 B7 59.1(3)
B4 B8 B9 58.7(3)
B12 B8 B9 59.1(3)
B7 B8 B9 106.2(4)
B4 B8 Co3 64.0(2)
B12 B8 Co3 114.9(3)
B7 B8 Co3 63.8(2)
B9 B8 Co3 114.8(3)
B4 B8 H8 123.1
B12 B8 H8 121.5
B7 B8 H8 122.9
B9 B8 H8 121.6
Co3 B8 H8 114.1
B4' B8' B9' 58.3(3)
B4' B8' B7' 105.7(4)
B9' B8' B7' 106.9(4)
B4' B8' B12' 105.0(4)
B9' B8' B12' 59.2(3)
B7' B8' B12' 60.1(3)
B4' B8' Co3 63.2(2)
B9' B8' Co3 114.4(3)
B7' B8' Co3 63.3(2)
B12' B8' Co3 115.2(4)
B4' B8' H8' 124.4
B9' B8' H8' 121.4
B7' B8' H8' 122.8
B12' B8' H8' 121.2
Co3 B8' H8' 114.5
B4 B9 B10 109.2(3)
B4 B9 B12 107.8(3)
B10 B9 B12 60.9(3)
B4 B9 B5 60.8(3)
B10 B9 B5 60.2(3)
B12 B9 B5 108.4(3)
B4 B9 B8 59.9(3)
B10 B9 B8 110.1(3)
B12 B9 B8 60.3(3)
B5 B9 B8 109.3(3)
B4 B9 H9 121.6
B10 B9 H9 120.5
B12 B9 H9 121.7
B5 B9 H9 121.2
B8 B9 H9 120.8
B4' B9' B12' 108.1(4)
B4' B9' B10' 107.9(4)
B12' B9' B10' 59.8(3)
B4' B9' B5' 60.4(3)
B12' B9' B5' 107.9(4)
B10' B9' B5' 59.8(3)
B4' B9' B8' 60.8(3)
B12' B9' B8' 60.6(3)
B10' B9' B8' 109.2(4)
B5' B9' B8' 109.8(4)
B4' B9' H9' 121.7
B12' B9' H9' 121.9
B10' B9' H9' 121.8
B5' B9' H9' 121.3
B8' B9' H9' 120.2
B6 B10 B11 60.7(3)
B6 B10 B9 108.1(4)
B11 B10 B9 107.2(4)
B6 B10 B5 59.6(3)
B11 B10 B5 107.7(4)
B9 B10 B5 60.2(3)
B6 B10 B12 107.9(4)
B11 B10 B12 59.2(3)
B9 B10 B12 59.6(3)
B5 B10 B12 107.5(4)
B6 B10 H10 121.4
B11 B10 H10 122.0
B9 B10 H10 121.9
B5 B10 H10 122.0
B12 B10 H10 122.3
B6' B10' B11' 60.6(3)
B6' B10' B12' 109.0(4)
B11' B10' B12' 60.0(4)
B6' B10' B5' 60.1(3)
B11' B10' B5' 108.4(4)
B12' B10' B5' 108.6(4)
B6' B10' B9' 108.6(4)
B11' B10' B9' 108.0(4)
B12' B10' B9' 60.1(3)
B5' B10' B9' 60.3(3)
B6' B10' H10' 121.1
B11' B10' H10' 121.6
B12' B10' H10' 121.3
B5' B10' H10' 121.5
B9' B10' H10' 121.6
C2' B11' B10' 105.5(4)
C2' B11' B12' 105.1(4)
B10' B11' B12' 60.1(4)
C2' B11' B6' 60.1(3)
B10' B11' B6' 59.6(3)
B12' B11' B6' 108.3(4)
C2' B11' B7' 58.1(3)
B10' B11' B7' 108.5(4)
B12' B11' B7' 60.5(3)
B6' B11' B7' 108.7(4)
C2' B11' H11' 124.3
B10' B11' H11' 122.2
B12' B11' H11' 122.1
B6' B11' H11' 120.9
B7' B11' H11' 121.3
C2 B11 B12 104.4(3)
C2 B11 B10 105.4(4)
B12 B11 B10 61.4(3)
C2 B11 B6 59.9(3)
B12 B11 B6 108.7(4)
B10 B11 B6 59.5(3)
C2 B11 B7 58.3(3)
B12 B11 B7 59.6(3)
B10 B11 B7 109.1(4)
B6 B11 B7 108.9(3)
C2 B11 H11 124.7
B12 B11 H11 122.2
B10 B11 H11 121.6
B6 B11 H11 120.9
B7 B11 H11 121.2
B11' B12' B10' 59.9(4)
B11' B12' B9' 107.9(4)
B10' B12' B9' 60.1(3)
B11' B12' B8' 109.4(4)
B10' B12' B8' 109.2(4)
B9' B12' B8' 60.2(3)
B11' B12' B7' 61.0(3)
B10' B12' B7' 108.6(4)
B9' B12' B7' 107.6(4)
B8' B12' B7' 59.9(3)
B11' B12' H12' 121.1
B10' B12' H12' 121.3
B9' B12' H12' 122.1
B8' B12' H12' 120.9
B7' B12' H12' 121.6
B11 B12 B9 107.4(4)
B11 B12 B7 61.8(3)
B9 B12 B7 108.5(4)
B11 B12 B8 110.0(4)
B9 B12 B8 60.6(3)
B7 B12 B8 60.5(3)
B11 B12 B10 59.5(3)
B9 B12 B10 59.5(3)
B7 B12 B10 109.3(4)
B8 B12 B10 109.2(3)
B11 B12 H12 121.2
B9 B12 H12 122.3
B7 B12 H12 120.6
B8 B12 H12 120.4
B10 B12 H12 121.6

loop_
_geom_bond_atom_site_label_1
_geom_bond_atom_site_label_2
_geom_bond_distance
Co3 C1 2.013(4)
Co3 C1' 2.019(4)
Co3 C2 2.043(4)
Co3 C2' 2.047(4)
Co3 B4' 2.084(5)
Co3 B7' 2.091(5)
Co3 B4 2.099(5)
Co3 B7 2.103(5)
Co3 B8 2.141(5)
Co3 B8' 2.143(5)
Co3 P1 2.7668(13)
P1 O1 1.476(3)
P1 C13 1.793(4)
P1 C1 1.835(4)
P1 C1' 1.844(4)
N1 C22 1.479(6)
N1 C20 1.480(6)
N1 C21 1.490(6)
N1 C19 1.492(5)
C1' C2' 1.665(6)
C1' B5' 1.715(7)
C1' B6' 1.722(7)
C1' B4' 1.723(7)
C1 C2 1.643(5)
C1 B5 1.705(6)
C1 B6 1.720(6)
C1 B4 1.739(6)
C2' B11' 1.677(7)
C2' B7' 1.700(7)
C2' B6' 1.734(7)
C2' H2' 1.1000
C2 B11 1.684(6)
C2 B7 1.709(6)
C2 B6 1.732(6)
C2 H2 1.1000
C13 C18 1.373(6)
C13 C14 1.388(6)
C14 C15 1.379(6)
C14 H14 0.9300
C15 C16 1.360(7)
C15 H15 0.9300
C16 C17 1.359(7)
C16 H16 0.9300
C17 C18 1.386(7)
C17 H17 0.9300
C18 H18 0.9300
C19 H19A 0.9600
C19 H19B 0.9600
C19 H19C 0.9600
C20 H20A 0.9600
C20 H20B 0.9600
C20 H20C 0.9600
C21 H21A 0.9600
C21 H21B 0.9600
C21 H21C 0.9600
C22 H22A 0.9600
C22 H22B 0.9600
C22 H22C 0.9600
B4 B9 1.758(7)
B4 B8 1.779(7)
B4 B5 1.791(7)
B4 H4 1.1000
B4' B9' 1.749(7)
B4' B5' 1.776(8)
B4' B8' 1.793(7)
B4' H4' 1.1000
B5' B6' 1.771(8)
B5' B10' 1.774(8)
B5' B9' 1.783(9)
B5' H5' 1.1000
B5 B6 1.761(7)
B5 B10 1.783(7)
B5 B9 1.784(7)
B5 H5 1.1000
B6' B10' 1.764(9)
B6' B11' 1.782(9)
B6' H6' 1.1000
B6 B10 1.760(7)
B6 B11 1.783(7)
B6 H6 1.1000
B7' B8' 1.802(8)
B7' B12' 1.805(8)
B7' B11' 1.814(8)
B7' H7' 1.1000
B7 B12 1.777(7)
B7 B8 1.803(7)
B7 B11 1.815(7)
B7 H7 1.1000
B8 B12 1.799(7)
B8 B9 1.805(7)
B8 H8 1.1000
B8' B9' 1.796(8)
B8' B12' 1.803(8)
B8' H8' 1.1000
B9 B10 1.774(7)
B9 B12 1.777(7)
B9 H9 1.1000
B9' B12' 1.776(8)
B9' B10' 1.777(9)
B9' H9' 1.1000
B10 B11 1.766(7)
B10 B12 1.799(7)
B10 H10 1.1000
B10' B11' 1.766(8)
B10' B12' 1.770(9)
B10' H10' 1.1000
B11' B12' 1.768(9)
B11' H11' 1.1000
B11 B12 1.760(7)
B11 H11 1.1000
B12' H12' 1.1000
B12 H12 1.1000

loop_
_geom_torsion_atom_site_label_1
_geom_torsion_atom_site_label_2
_geom_torsion_atom_site_label_3
_geom_torsion_atom_site_label_4
_geom_torsion
C1 Co3 P1 O1 92.0(2)
C1' Co3 P1 O1 -95.3(2)
C2 Co3 P1 O1 135.4(2)
C2' Co3 P1 O1 -46.2(2)
B4' Co3 P1 O1 -133.8(2)
B7' Co3 P1 O1 -53.2(2)
B4 Co3 P1 O1 47.2(2)
B7 Co3 P1 O1 123.9(2)
B8 Co3 P1 O1 63.9(2)
B8' Co3 P1 O1 -112.7(2)
C1 Co3 P1 C13 -82.8(2)
C1' Co3 P1 C13 89.9(2)
C2 Co3 P1 C13 -39.5(2)
C2' Co3 P1 C13 139.0(2)
B4' Co3 P1 C13 51.4(2)
B7' Co3 P1 C13 132.0(3)
B4 Co3 P1 C13 -127.6(2)
B7 Co3 P1 C13 -50.9(2)
B8 Co3 P1 C13 -110.9(2)
B8' Co3 P1 C13 72.4(3)
C1' Co3 P1 C1 172.7(2)
C2 Co3 P1 C1 43.3(2)
C2' Co3 P1 C1 -138.2(2)
B4' Co3 P1 C1 134.2(2)
B7' Co3 P1 C1 -145.2(2)
B4 Co3 P1 C1 -44.8(2)
B7 Co3 P1 C1 31.8(2)
B8 Co3 P1 C1 -28.1(2)
B8' Co3 P1 C1 155.2(2)
C1 Co3 P1 C1' -172.7(2)
C2 Co3 P1 C1' -129.3(2)
C2' Co3 P1 C1' 49.1(2)
B4' Co3 P1 C1' -38.4(2)
B7' Co3 P1 C1' 42.1(2)
B4 Co3 P1 C1' 142.5(2)
B7 Co3 P1 C1' -140.8(2)
B8 Co3 P1 C1' 159.2(2)
B8' Co3 P1 C1' -17.4(3)
O1 P1 C1' C2' 44.0(3)
C13 P1 C1' C2' 175.8(3)
C1 P1 C1' C2' -71.4(3)
Co3 P1 C1' C2' -66.0(2)
O1 P1 C1' B5' -103.3(5)
C13 P1 C1' B5' 28.5(5)
C1 P1 C1' B5' 141.3(5)
Co3 P1 C1' B5' 146.7(5)
O1 P1 C1' B6' -22.7(4)
C13 P1 C1' B6' 109.1(4)
C1 P1 C1' B6' -138.0(3)
Co3 P1 C1' B6' -132.7(4)
O1 P1 C1' B4' 173.1(3)
C13 P1 C1' B4' -55.1(4)
C1 P1 C1' B4' 57.7(3)
Co3 P1 C1' B4' 63.1(3)
O1 P1 C1' Co3 110.01(18)
C13 P1 C1' Co3 -118.20(19)
C1 P1 C1' Co3 -5.35(17)
C1 Co3 C1' C2' 112.9(2)
C2 Co3 C1' C2' 157.2(2)
B4' Co3 C1' C2' -125.4(3)
B7' Co3 C1' C2' -35.6(3)
B4 Co3 C1' C2' 69.5(3)
B7 Co3 C1' C2' -177.4(3)
B8 Co3 C1' C2' 55.6(5)
B8' Co3 C1' C2' -86.1(3)
P1 Co3 C1' C2' 108.0(3)
C1 Co3 C1' B5' -147.6(4)
C2 Co3 C1' B5' -103.3(4)
C2' Co3 C1' B5' 99.5(4)
B4' Co3 C1' B5' -25.9(3)
B7' Co3 C1' B5' 63.9(4)
B4 Co3 C1' B5' 169.0(3)
B7 Co3 C1' B5' -77.9(5)
B8 Co3 C1' B5' 155.1(5)
B8' Co3 C1' B5' 13.4(4)
P1 Co3 C1' B5' -152.5(4)
C1 Co3 C1' B6' 135.0(4)
C2 Co3 C1' B6' 179.4(4)
C2' Co3 C1' B6' 22.2(4)
B4' Co3 C1' B6' -103.2(4)
B7' Co3 C1' B6' -13.4(4)
B4 Co3 C1' B6' 91.6(4)
B7 Co3 C1' B6' -155.3(4)
B8 Co3 C1' B6' 77.8(6)
B8' Co3 C1' B6' -64.0(4)
P1 Co3 C1' B6' 130.1(4)
C1 Co3 C1' B4' -121.7(2)
C2 Co3 C1' B4' -77.4(3)
C2' Co3 C1' B4' 125.4(3)
B7' Co3 C1' B4' 89.8(3)
B4 Co3 C1' B4' -165.1(2)
B7 Co3 C1' B4' -52.0(4)
B8 Co3 C1' B4' -179.0(5)
B8' Co3 C1' B4' 39.3(3)
P1 Co3 C1' B4' -126.6(3)
C1 Co3 C1' P1 4.90(15)
C2 Co3 C1' P1 49.27(19)
C2' Co3 C1' P1 -108.0(3)
B4' Co3 C1' P1 126.6(3)
B7' Co3 C1' P1 -143.6(2)
B4 Co3 C1' P1 -38.5(2)
B7 Co3 C1' P1 74.6(4)
B8 Co3 C1' P1 -52.4(5)
B8' Co3 C1' P1 165.9(2)
O1 P1 C1 C2 -177.2(3)
C13 P1 C1 C2 56.6(3)
C1' P1 C1 C2 -60.0(3)
Co3 P1 C1 C2 -65.4(2)
O1 P1 C1 B5 28.6(4)
C13 P1 C1 B5 -97.6(4)
C1' P1 C1 B5 145.8(4)
Co3 P1 C1 B5 140.5(4)
O1 P1 C1 B6 109.9(4)
C13 P1 C1 B6 -16.4(4)
C1' P1 C1 B6 -132.9(4)
Co3 P1 C1 B6 -138.3(4)
O1 P1 C1 B4 -45.9(3)
C13 P1 C1 B4 -172.1(3)
C1' P1 C1 B4 71.3(3)
Co3 P1 C1 B4 65.9(3)
O1 P1 C1 Co3 -111.82(18)
C13 P1 C1 Co3 121.95(18)
C1' P1 C1 Co3 5.36(17)
C1' Co3 C1 C2 112.3(2)
C2' Co3 C1 C2 157.0(2)
B4' Co3 C1 C2 69.1(3)
B7' Co3 C1 C2 -177.5(3)
B4 Co3 C1 C2 -125.8(3)
B7 Co3 C1 C2 -35.9(2)
B8 Co3 C1 C2 -86.4(2)
B8' Co3 C1 C2 53.1(6)
P1 Co3 C1 C2 117.2(2)
C1' Co3 C1 B5 -147.7(4)
C2 Co3 C1 B5 100.0(4)
C2' Co3 C1 B5 -103.0(3)
B4' Co3 C1 B5 169.1(3)
B7' Co3 C1 B5 -77.5(5)
B4 Co3 C1 B5 -25.8(3)
B7 Co3 C1 B5 64.2(3)
B8 Co3 C1 B5 13.7(3)
B8' Co3 C1 B5 153.1(5)
P1 Co3 C1 B5 -142.8(4)
C1' Co3 C1 B6 134.1(3)
C2 Co3 C1 B6 21.8(3)
C2' Co3 C1 B6 178.8(3)
B4' Co3 C1 B6 90.9(4)
B7' Co3 C1 B6 -155.7(4)
B4 Co3 C1 B6 -103.9(4)
B7 Co3 C1 B6 -14.0(3)
B8 Co3 C1 B6 -64.5(3)
B8' Co3 C1 B6 74.9(6)
P1 Co3 C1 B6 139.0(4)
C1' Co3 C1 B4 -122.0(2)
C2 Co3 C1 B4 125.8(3)
C2' Co3 C1 B4 -77.2(2)
B4' Co3 C1 B4 -165.1(3)
B7' Co3 C1 B4 -51.7(4)
B7 Co3 C1 B4 89.9(2)
B8 Co3 C1 B4 39.4(2)
B8' Co3 C1 B4 178.8(5)
P1 Co3 C1 B4 -117.0(3)
C1' Co3 C1 P1 -4.93(15)
C2 Co3 C1 P1 -117.2(2)
C2' Co3 C1 P1 39.81(19)
B4' Co3 C1 P1 -48.1(2)
B7' Co3 C1 P1 65.3(4)
B4 Co3 C1 P1 117.0(3)
B7 Co3 C1 P1 -153.04(19)
B8 Co3 C1 P1 156.47(19)
B8' Co3 C1 P1 -64.1(6)
B5' C1' C2' B11' 0.7(5)
B6' C1' C2' B11' -39.0(4)
B4' C1' C2' B11' 67.4(5)
P1 C1' C2' B11' -155.7(3)
Co3 C1' C2' B11' 120.3(4)
B5' C1' C2' B7' -69.7(5)
B6' C1' C2' B7' -109.4(4)
B4' C1' C2' B7' -3.0(5)
P1 C1' C2' B7' 133.9(3)
Co3 C1' C2' B7' 49.9(3)
B5' C1' C2' B6' 39.7(4)
B4' C1' C2' B6' 106.4(4)
P1 C1' C2' B6' -116.7(4)
Co3 C1' C2' B6' 159.3(3)
B5' C1' C2' Co3 -119.6(3)
B6' C1' C2' Co3 -159.3(3)
B4' C1' C2' Co3 -52.9(3)
P1 C1' C2' Co3 84.0(2)
C1 Co3 C2' C1' -69.3(2)
C2 Co3 C2' C1' -39.9(4)
B4' Co3 C2' C1' 38.6(2)
B7' Co3 C2' C1' 129.3(3)
B4 Co3 C2' C1' -117.6(2)
B7 Co3 C2' C1' 174.1(7)
B8 Co3 C2' C1' -159.5(2)
B8' Co3 C2' C1' 89.1(3)
P1 Co3 C2' C1' -42.42(19)
C1 Co3 C2' B11' -168.4(4)
C1' Co3 C2' B11' -99.1(4)
C2 Co3 C2' B11' -139.1(4)
B4' Co3 C2' B11' -60.5(4)
B7' Co3 C2' B11' 30.2(4)
B4 Co3 C2' B11' 143.2(4)
B7 Co3 C2' B11' 75.0(9)
B8 Co3 C2' B11' 101.4(4)
B8' Co3 C2' B11' -10.1(4)
P1 Co3 C2' B11' -141.6(4)
C1 Co3 C2' B7' 161.4(2)
C1' Co3 C2' B7' -129.3(3)
C2 Co3 C2' B7' -169.2(3)
B4' Co3 C2' B7' -90.7(3)
B4 Co3 C2' B7' 113.1(3)
B7 Co3 C2' B7' 44.8(9)
B8 Co3 C2' B7' 71.2(3)
B8' Co3 C2' B7' -40.2(3)
P1 Co3 C2' B7' -171.7(3)
C1 Co3 C2' B6' -90.6(4)
C1' Co3 C2' B6' -21.4(4)
C2 Co3 C2' B6' -61.3(5)
B4' Co3 C2' B6' 17.3(4)
B7' Co3 C2' B6' 107.9(5)
B4 Co3 C2' B6' -139.0(4)
B7 Co3 C2' B6' 152.8(7)
B8 Co3 C2' B6' 179.1(4)
B8' Co3 C2' B6' 67.7(4)
P1 Co3 C2' B6' -63.8(4)
B5 C1 C2 B11 0.0(4)
B6 C1 C2 B11 -39.2(3)
B4 C1 C2 B11 67.5(4)
P1 C1 C2 B11 -158.8(3)
Co3 C1 C2 B11 120.7(3)
B5 C1 C2 B7 -70.2(4)
B6 C1 C2 B7 -109.4(4)
B4 C1 C2 B7 -2.7(4)
P1 C1 C2 B7 131.0(3)
Co3 C1 C2 B7 50.5(3)
B5 C1 C2 B6 39.2(3)
B4 C1 C2 B6 106.8(4)
P1 C1 C2 B6 -119.6(3)
Co3 C1 C2 B6 159.9(3)
B5 C1 C2 Co3 -120.7(3)
B6 C1 C2 Co3 -159.9(3)
B4 C1 C2 Co3 -53.2(3)
P1 C1 C2 Co3 80.5(2)
C1' Co3 C2 C1 -69.6(2)
C2' Co3 C2 C1 -40.3(4)
B4' Co3 C2 C1 -117.7(2)
B7' Co3 C2 C1 174.4(7)
B4 Co3 C2 C1 38.6(2)
B7 Co3 C2 C1 129.0(3)
B8 Co3 C2 C1 88.5(2)
B8' Co3 C2 C1 -160.2(2)
P1 Co3 C2 C1 -37.88(17)
C1 Co3 C2 B11 -99.4(4)
C1' Co3 C2 B11 -169.0(3)
C2' Co3 C2 B11 -139.7(4)
B4' Co3 C2 B11 142.9(4)
B7' Co3 C2 B11 75.0(9)
B4 Co3 C2 B11 -60.8(4)
B7 Co3 C2 B11 29.6(3)
B8 Co3 C2 B11 -10.9(4)
B8' Co3 C2 B11 100.4(4)
P1 Co3 C2 B11 -137.3(4)
C1 Co3 C2 B7 -129.0(3)
C1' Co3 C2 B7 161.4(2)
C2' Co3 C2 B7 -169.4(3)
B4' Co3 C2 B7 113.3(3)
B7' Co3 C2 B7 45.3(8)
B4 Co3 C2 B7 -90.4(3)
B8 Co3 C2 B7 -40.5(2)
B8' Co3 C2 B7 70.8(3)
P1 Co3 C2 B7 -166.9(2)
C1 Co3 C2 B6 -21.0(3)
C1' Co3 C2 B6 -90.6(3)
C2' Co3 C2 B6 -61.3(5)
B4' Co3 C2 B6 -138.7(4)
B7' Co3 C2 B6 153.3(7)
B4 Co3 C2 B6 17.6(3)
B7 Co3 C2 B6 108.0(4)
B8 Co3 C2 B6 67.5(3)
B8' Co3 C2 B6 178.8(3)
P1 Co3 C2 B6 -58.9(3)
O1 P1 C13 C18 -41.1(4)
C1 P1 C13 C18 84.1(4)
C1' P1 C13 C18 -173.1(4)
Co3 P1 C13 C18 134.0(3)
O1 P1 C13 C14 138.7(4)
C1 P1 C13 C14 -96.0(4)
C1' P1 C13 C14 6.7(5)
Co3 P1 C13 C14 -46.1(5)
C18 C13 C14 C15 0.1(8)
P1 C13 C14 C15 -179.7(4)
C13 C14 C15 C16 -1.6(8)
C14 C15 C16 C17 1.4(9)
C15 C16 C17 C18 0.1(10)
C14 C13 C18 C17 1.5(8)
P1 C13 C18 C17 -178.7(5)
C16 C17 C18 C13 -1.6(10)
C2 C1 B4 B9 -63.0(4)
B5 C1 B4 B9 40.6(3)
B6 C1 B4 B9 4.4(4)
P1 C1 B4 B9 163.3(3)
Co3 C1 B4 B9 -115.8(3)
C2 C1 B4 B8 0.7(4)
B5 C1 B4 B8 104.3(4)
B6 C1 B4 B8 68.1(4)
P1 C1 B4 B8 -133.0(3)
Co3 C1 B4 B8 -52.2(3)
C2 C1 B4 B5 -103.6(4)
B6 C1 B4 B5 -36.2(3)
P1 C1 B4 B5 122.7(3)
Co3 C1 B4 B5 -156.5(3)
C2 C1 B4 Co3 52.9(2)
B5 C1 B4 Co3 156.5(3)
B6 C1 B4 Co3 120.3(3)
P1 C1 B4 Co3 -80.8(2)
C1' Co3 B4 C1 63.0(2)
C2 Co3 B4 C1 -37.1(2)
C2' Co3 B4 C1 107.4(2)
B4' Co3 B4 C1 35.3(6)
B7' Co3 B4 C1 153.1(2)
B7 Co3 B4 C1 -85.9(2)
B8 Co3 B4 C1 -123.9(3)
B8' Co3 B4 C1 -179.1(4)
P1 Co3 B4 C1 37.58(17)
C1 Co3 B4 B9 91.1(4)
C1' Co3 B4 B9 154.1(3)
C2 Co3 B4 B9 54.0(3)
C2' Co3 B4 B9 -161.5(4)
B4' Co3 B4 B9 126.4(5)
B7' Co3 B4 B9 -115.7(4)
B7 Co3 B4 B9 5.2(3)
B8 Co3 B4 B9 -32.7(3)
B8' Co3 B4 B9 -87.9(6)
P1 Co3 B4 B9 128.7(3)
C1 Co3 B4 B8 123.9(3)
C1' Co3 B4 B8 -173.2(2)
C2 Co3 B4 B8 86.7(3)
C2' Co3 B4 B8 -128.7(3)
B4' Co3 B4 B8 159.1(5)
B7' Co3 B4 B8 -83.0(3)
B7 Co3 B4 B8 37.9(3)
B8' Co3 B4 B8 -55.2(5)
P1 Co3 B4 B8 161.4(2)
C1 Co3 B4 B5 22.1(3)
C1' Co3 B4 B5 85.0(3)
C2 Co3 B4 B5 -15.1(3)
C2' Co3 B4 B5 129.5(3)
B4' Co3 B4 B5 57.4(6)
B7' Co3 B4 B5 175.2(3)
B7 Co3 B4 B5 -63.8(3)
B8 Co3 B4 B5 -101.8(4)
B8' Co3 B4 B5 -157.0(4)
P1 Co3 B4 B5 59.7(3)
C2' C1' B4' B9' -63.0(4)
B5' C1' B4' B9' 40.3(4)
B6' C1' B4' B9' 3.7(5)
P1 C1' B4' B9' 169.0(3)
Co3 C1' B4' B9' -115.6(3)
C2' C1' B4' B5' -103.2(4)
B6' C1' B4' B5' -36.6(4)
P1 C1' B4' B5' 128.8(4)
Co3 C1' B4' B5' -155.9(3)
C2' C1' B4' B8' 0.7(5)
B5' C1' B4' B8' 103.9(4)
B6' C1' B4' B8' 67.4(5)
P1 C1' B4' B8' -127.3(3)
Co3 C1' B4' B8' -52.0(3)
C2' C1' B4' Co3 52.7(3)
B5' C1' B4' Co3 155.9(3)
B6' C1' B4' Co3 119.3(3)
P1 C1' B4' Co3 -75.3(3)
C1 Co3 B4' C1' 63.0(2)
C2 Co3 B4' C1' 106.8(2)
C2' Co3 B4' C1' -37.7(2)
B7' Co3 B4' C1' -86.4(3)
B4 Co3 B4' C1' 35.2(6)
B7 Co3 B4' C1' 152.7(2)
B8 Co3 B4' C1' 179.2(4)
B8' Co3 B4' C1' -124.8(4)
P1 Co3 B4' C1' 32.94(19)
C1 Co3 B4' B9' 156.5(4)
C1' Co3 B4' B9' 93.4(4)
C2 Co3 B4' B9' -159.7(4)
C2' Co3 B4' B9' 55.7(4)
B7' Co3 B4' B9' 7.1(4)
B4 Co3 B4' B9' 128.6(5)
B7 Co3 B4' B9' -113.9(4)
B8 Co3 B4' B9' -87.4(6)
B8' Co3 B4' B9' -31.3(4)
P1 Co3 B4' B9' 126.4(4)
C1 Co3 B4' B5' 86.2(4)
C1' Co3 B4' B5' 23.2(3)
C2 Co3 B4' B5' 130.0(4)
C2' Co3 B4' B5' -14.6(4)
B7' Co3 B4' B5' -63.2(4)
B4 Co3 B4' B5' 58.4(7)
B7 Co3 B4' B5' 175.8(4)
B8 Co3 B4' B5' -157.7(4)
B8' Co3 B4' B5' -101.6(4)
P1 Co3 B4' B5' 56.1(3)
C1 Co3 B4' B8' -172.2(3)
C1' Co3 B4' B8' 124.8(4)
C2 Co3 B4' B8' -128.4(3)
C2' Co3 B4' B8' 87.0(3)
B7' Co3 B4' B8' 38.4(3)
B4 Co3 B4' B8' 160.0(4)
B7 Co3 B4' B8' -82.6(3)
B8 Co3 B4' B8' -56.1(5)
P1 Co3 B4' B8' 157.7(3)
C2' C1' B5' B6' -39.5(4)
B4' C1' B5' B6' -141.7(4)
P1 C1' B5' B6' 107.0(5)
Co3 C1' B5' B6' -114.6(4)
C2' C1' B5' B10' 0.9(5)
B6' C1' B5' B10' 40.5(4)
B4' C1' B5' B10' -101.2(4)
P1 C1' B5' B10' 147.5(4)
Co3 C1' B5' B10' -74.1(5)
C2' C1' B5' B4' 102.1(4)
B6' C1' B5' B4' 141.7(4)
P1 C1' B5' B4' -111.3(5)
Co3 C1' B5' B4' 27.1(3)
C2' C1' B5' B9' 63.1(5)
B6' C1' B5' B9' 102.6(4)
B4' C1' B5' B9' -39.1(3)
P1 C1' B5' B9' -150.4(4)
Co3 C1' B5' B9' -12.0(5)
B9' B4' B5' C1' -134.5(4)
B8' B4' B5' C1' -97.7(4)
Co3 B4' B5' C1' -24.3(3)
C1' B4' B5' B6' 34.1(4)
B9' B4' B5' B6' -100.4(4)
B8' B4' B5' B6' -63.6(5)
Co3 B4' B5' B6' 9.9(5)
C1' B4' B5' B10' 97.1(4)
B9' B4' B5' B10' -37.4(4)
B8' B4' B5' B10' -0.7(5)
Co3 B4' B5' B10' 72.8(5)
C1' B4' B5' B9' 134.5(4)
B8' B4' B5' B9' 36.8(4)
Co3 B4' B5' B9' 110.2(4)
C2 C1 B5 B6 -39.3(3)
B4 C1 B5 B6 -142.2(4)
P1 C1 B5 B6 115.9(4)
Co3 C1 B5 B6 -115.3(4)
C2 C1 B5 B10 1.2(4)
B6 C1 B5 B10 40.5(3)
B4 C1 B5 B10 -101.7(4)
P1 C1 B5 B10 156.3(3)
Co3 C1 B5 B10 -74.8(4)
C2 C1 B5 B9 63.0(4)
B6 C1 B5 B9 102.2(4)
B4 C1 B5 B9 -40.0(3)
P1 C1 B5 B9 -141.9(3)
Co3 C1 B5 B9 -13.1(5)
C2 C1 B5 B4 102.9(3)
B6 C1 B5 B4 142.2(4)
P1 C1 B5 B4 -101.9(4)
Co3 C1 B5 B4 26.9(3)
B9 B4 B5 C1 -133.4(3)
B8 B4 B5 C1 -96.1(3)
Co3 B4 B5 C1 -23.2(3)
C1 B4 B5 B6 34.0(3)
B9 B4 B5 B6 -99.3(4)
B8 B4 B5 B6 -62.1(4)
Co3 B4 B5 B6 10.8(5)
C1 B4 B5 B10 97.0(4)
B9 B4 B5 B10 -36.3(3)
B8 B4 B5 B10 1.0(4)
Co3 B4 B5 B10 73.8(4)
C1 B4 B5 B9 133.4(3)
B8 B4 B5 B9 37.3(3)
Co3 B4 B5 B9 110.1(3)
B5' C1' B6' C2' -137.3(4)
B4' C1' B6' C2' -100.6(4)
P1 C1' B6' C2' 93.6(4)
Co3 C1' B6' C2' -23.2(4)
C2' C1' B6' B10' 96.5(4)
B5' C1' B6' B10' -40.7(4)
B4' C1' B6' B10' -4.1(5)
P1 C1' B6' B10' -169.9(3)
Co3 C1' B6' B10' 73.3(5)
C2' C1' B6' B5' 137.3(4)
B4' C1' B6' B5' 36.7(4)
P1 C1' B6' B5' -129.2(4)
Co3 C1' B6' B5' 114.1(4)
C2' C1' B6' B11' 34.7(4)
B5' C1' B6' B11' -102.6(5)
B4' C1' B6' B11' -65.9(5)
P1 C1' B6' B11' 128.3(4)
Co3 C1' B6' B11' 11.5(5)
B11' C2' B6' C1' 138.8(4)
B7' C2' B6' C1' 100.7(4)
Co3 C2' B6' C1' 22.2(4)
C1' C2' B6' B10' -99.1(4)
B11' C2' B6' B10' 39.7(4)
B7' C2' B6' B10' 1.7(5)
Co3 C2' B6' B10' -76.9(4)
C1' C2' B6' B5' -36.8(3)
B11' C2' B6' B5' 101.9(5)
B7' C2' B6' B5' 63.9(5)
Co3 C2' B6' B5' -14.6(5)
C1' C2' B6' B11' -138.8(4)
B7' C2' B6' B11' -38.0(4)
Co3 C2' B6' B11' -116.5(4)
B10' B5' B6' C1' -133.3(4)
B4' B5' B6' C1' -34.1(4)
B9' B5' B6' C1' -96.4(4)
C1' B5' B6' C2' 36.3(3)
B10' B5' B6' C2' -97.0(4)
B4' B5' B6' C2' 2.2(5)
B9' B5' B6' C2' -60.1(5)
C1' B5' B6' B10' 133.3(4)
B4' B5' B6' B10' 99.2(5)
B9' B5' B6' B10' 36.9(4)
C1' B5' B6' B11' 95.8(4)
B10' B5' B6' B11' -37.5(4)
B4' B5' B6' B11' 61.7(5)
B9' B5' B6' B11' -0.6(5)
B5 C1 B6 C2 -137.9(4)
B4 C1 B6 C2 -101.4(3)
P1 C1 B6 C2 102.4(4)
Co3 C1 B6 C2 -22.8(3)
C2 C1 B6 B10 96.7(4)
B5 C1 B6 B10 -41.2(3)
B4 C1 B6 B10 -4.7(5)
P1 C1 B6 B10 -160.9(3)
Co3 C1 B6 B10 73.8(4)
C2 C1 B6 B5 137.9(4)
B4 C1 B6 B5 36.5(3)
P1 C1 B6 B5 -119.7(4)
Co3 C1 B6 B5 115.1(4)
C2 C1 B6 B11 34.8(3)
B5 C1 B6 B11 -103.1(4)
B4 C1 B6 B11 -66.6(4)
P1 C1 B6 B11 137.3(3)
Co3 C1 B6 B11 12.0(4)
B11 C2 B6 C1 138.6(3)
B7 C2 B6 C1 101.1(4)
Co3 C2 B6 C1 21.8(3)
C1 C2 B6 B10 -99.1(3)
B11 C2 B6 B10 39.5(3)
B7 C2 B6 B10 2.1(5)
Co3 C2 B6 B10 -77.3(4)
C1 C2 B6 B5 -36.2(3)
B11 C2 B6 B5 102.4(4)
B7 C2 B6 B5 65.0(4)
Co3 C2 B6 B5 -14.4(5)
C1 C2 B6 B11 -138.6(3)
B7 C2 B6 B11 -37.5(3)
Co3 C2 B6 B11 -116.8(4)
B10 B5 B6 C1 -133.2(4)
B9 B5 B6 C1 -96.5(4)
B4 B5 B6 C1 -34.1(3)
C1 B5 B6 C2 35.4(3)
B10 B5 B6 C2 -97.8(4)
B9 B5 B6 C2 -61.1(4)
B4 B5 B6 C2 1.3(5)
C1 B5 B6 B10 133.2(4)
B9 B5 B6 B10 36.7(3)
B4 B5 B6 B10 99.1(4)
C1 B5 B6 B11 95.0(4)
B10 B5 B6 B11 -38.2(3)
B9 B5 B6 B11 -1.4(5)
B4 B5 B6 B11 61.0(5)
C1' C2' B7' B8' 3.9(5)
B11' C2' B7' B8' -100.4(4)
B6' C2' B7' B8' -63.1(5)
Co3 C2' B7' B8' 52.8(3)
C1' C2' B7' B12' 66.0(4)
B11' C2' B7' B12' -38.3(4)
B6' C2' B7' B12' -1.0(5)
Co3 C2' B7' B12' 114.8(3)
C1' C2' B7' B11' 104.3(4)
B6' C2' B7' B11' 37.3(4)
Co3 C2' B7' B11' 153.1(3)
C1' C2' B7' Co3 -48.8(3)
B11' C2' B7' Co3 -153.1(3)
B6' C2' B7' Co3 -115.9(4)
C1 Co3 B7' C2' -34.2(4)
C1' Co3 B7' C2' 35.5(2)
C2 Co3 B7' C2' 153.3(7)
B4' Co3 B7' C2' 85.2(3)
B4 Co3 B7' C2' -72.9(3)
B7 Co3 B7' C2' -168.3(2)
B8 Co3 B7' C2' -122.2(3)
B8' Co3 B7' C2' 123.5(4)
P1 Co3 B7' C2' 8.8(3)
C1 Co3 B7' B8' -157.7(3)
C1' Co3 B7' B8' -88.0(3)
C2 Co3 B7' B8' 29.8(9)
C2' Co3 B7' B8' -123.5(4)
B4' Co3 B7' B8' -38.3(3)
B4 Co3 B7' B8' 163.6(3)
B7 Co3 B7' B8' 68.2(3)
B8 Co3 B7' B8' 114.2(3)
P1 Co3 B7' B8' -114.7(3)
C1 Co3 B7' B12' -125.5(4)
C1' Co3 B7' B12' -55.8(4)
C2 Co3 B7' B12' 62.1(10)
C2' Co3 B7' B12' -91.3(5)
B4' Co3 B7' B12' -6.0(4)
B4 Co3 B7' B12' -164.1(4)
B7 Co3 B7' B12' 100.5(4)
B8 Co3 B7' B12' 146.5(4)
B8' Co3 B7' B12' 32.3(4)
P1 Co3 B7' B12' -82.4(4)
C1 Co3 B7' B11' -59.1(5)
C1' Co3 B7' B11' 10.6(4)
C2 Co3 B7' B11' 128.4(7)
C2' Co3 B7' B11' -24.9(3)
B4' Co3 B7' B11' 60.3(4)
B4 Co3 B7' B11' -97.8(4)
B7 Co3 B7' B11' 166.8(3)
B8 Co3 B7' B11' -147.2(4)
B8' Co3 B7' B11' 98.6(4)
P1 Co3 B7' B11' -16.1(4)
C1 C2 B7 B12 65.7(4)
B11 C2 B7 B12 -38.7(3)
B6 C2 B7 B12 -1.9(4)
Co3 C2 B7 B12 115.0(3)
C1 C2 B7 B8 3.4(5)
B11 C2 B7 B8 -101.0(4)
B6 C2 B7 B8 -64.2(4)
Co3 C2 B7 B8 52.7(3)
C1 C2 B7 B11 104.4(4)
B6 C2 B7 B11 36.8(3)
Co3 C2 B7 B11 153.7(3)
C1 C2 B7 Co3 -49.3(3)
B11 C2 B7 Co3 -153.7(3)
B6 C2 B7 Co3 -116.9(3)
C1 Co3 B7 C2 35.3(2)
C1' Co3 B7 C2 -34.0(4)
C2' Co3 B7 C2 153.9(7)
B4' Co3 B7 C2 -72.6(3)
B7' Co3 B7 C2 -168.3(2)
B4 Co3 B7 C2 85.4(2)
B8 Co3 B7 C2 122.9(3)
B8' Co3 B7 C2 -122.4(2)
P1 Co3 B7 C2 14.7(3)
C1 Co3 B7 B12 -55.6(3)
C1' Co3 B7 B12 -124.8(4)
C2 Co3 B7 B12 -90.9(4)
C2' Co3 B7 B12 63.0(9)
B4' Co3 B7 B12 -163.5(3)
B7' Co3 B7 B12 100.9(4)
B4 Co3 B7 B12 -5.4(4)
B8 Co3 B7 B12 32.1(3)
B8' Co3 B7 B12 146.7(4)
P1 Co3 B7 B12 -76.1(4)
C1 Co3 B7 B8 -87.6(2)
C1' Co3 B7 B8 -156.9(3)
C2 Co3 B7 B8 -122.9(3)
C2' Co3 B7 B8 30.9(9)
B4' Co3 B7 B8 164.5(3)
B7' Co3 B7 B8 68.8(3)
B4 Co3 B7 B8 -37.5(3)
B8' Co3 B7 B8 114.7(3)
P1 Co3 B7 B8 -108.2(2)
C1 Co3 B7 B11 10.9(3)
C1' Co3 B7 B11 -58.4(5)
C2 Co3 B7 B11 -24.4(3)
C2' Co3 B7 B11 129.5(7)
B4' Co3 B7 B11 -97.0(3)
B7' Co3 B7 B11 167.4(3)
B4 Co3 B7 B11 61.0(3)
B8 Co3 B7 B11 98.5(4)
B8' Co3 B7 B11 -146.8(3)
P1 Co3 B7 B11 -9.7(4)
C1 B4 B8 B12 -60.6(4)
B9 B4 B8 B12 37.0(3)
B5 B4 B8 B12 0.2(4)
Co3 B4 B8 B12 -110.4(3)
C1 B4 B8 B7 1.4(5)
B9 B4 B8 B7 99.0(4)
B5 B4 B8 B7 62.1(4)
Co3 B4 B8 B7 -48.5(3)
C1 B4 B8 B9 -97.6(4)
B5 B4 B8 B9 -36.9(3)
Co3 B4 B8 B9 -147.4(3)
C1 B4 B8 Co3 49.8(2)
B9 B4 B8 Co3 147.4(3)
B5 B4 B8 Co3 110.6(3)
C2 B7 B8 B4 -2.8(5)
B12 B7 B8 B4 -98.7(4)
B11 B7 B8 B4 -62.4(4)
Co3 B7 B8 B4 48.6(3)
C2 B7 B8 B12 95.9(4)
B11 B7 B8 B12 36.3(3)
Co3 B7 B8 B12 147.3(3)
C2 B7 B8 B9 58.7(4)
B12 B7 B8 B9 -37.2(3)
B11 B7 B8 B9 -0.9(5)
Co3 B7 B8 B9 110.1(3)
C2 B7 B8 Co3 -51.4(3)
B12 B7 B8 Co3 -147.3(3)
B11 B7 B8 Co3 -111.0(3)
C1 Co3 B8 B4 -39.7(2)
C1' Co3 B8 B4 17.3(6)
C2 Co3 B8 B4 -87.7(2)
C2' Co3 B8 B4 61.2(3)
B4' Co3 B8 B4 -161.0(4)
B7' Co3 B8 B4 106.5(3)
B7 Co3 B8 B4 -127.1(4)
B8' Co3 B8 B4 155.7(3)
P1 Co3 B8 B4 -21.4(3)
C1 Co3 B8 B12 56.6(3)
C1' Co3 B8 B12 113.6(5)
C2 Co3 B8 B12 8.6(3)
C2' Co3 B8 B12 157.4(3)
B4' Co3 B8 B12 -64.7(6)
B7' Co3 B8 B12 -157.2(3)
B4 Co3 B8 B12 96.3(4)
B7 Co3 B8 B12 -30.8(3)
B8' Co3 B8 B12 -108.1(3)
P1 Co3 B8 B12 74.9(3)
C1 Co3 B8 B7 87.4(3)
C1' Co3 B8 B7 144.4(4)
C2 Co3 B8 B7 39.3(3)
C2' Co3 B8 B7 -171.8(3)
B4' Co3 B8 B7 -34.0(5)
B7' Co3 B8 B7 -126.4(3)
B4 Co3 B8 B7 127.1(4)
B8' Co3 B8 B7 -77.3(3)
P1 Co3 B8 B7 105.7(2)
C1 Co3 B8 B9 -9.2(3)
C1' Co3 B8 B9 47.7(6)
C2 Co3 B8 B9 -57.3(3)
C2' Co3 B8 B9 91.6(3)
B4' Co3 B8 B9 -130.6(4)
B7' Co3 B8 B9 137.0(3)
B4 Co3 B8 B9 30.4(3)
B7 Co3 B8 B9 -96.6(4)
B8' Co3 B8 B9 -173.9(3)
P1 Co3 B8 B9 9.0(4)
C1' B4' B8' B9' -98.8(4)
B5' B4' B8' B9' -36.7(4)
Co3 B4' B8' B9' -148.8(3)
C1' B4' B8' B7' 1.6(5)
B9' B4' B8' B7' 100.5(4)
B5' B4' B8' B7' 63.7(5)
Co3 B4' B8' B7' -48.4(3)
C1' B4' B8' B12' -61.0(5)
B9' B4' B8' B12' 37.9(4)
B5' B4' B8' B12' 1.2(5)
Co3 B4' B8' B12' -110.9(4)
C1' B4' B8' Co3 50.0(3)
B9' B4' B8' Co3 148.8(3)
B5' B4' B8' Co3 112.1(4)
C2' B7' B8' B4' -3.3(5)
B12' B7' B8' B4' -98.6(5)
B11' B7' B8' B4' -63.1(5)
Co3 B7' B8' B4' 48.3(3)
C2' B7' B8' B9' 57.7(4)
B12' B7' B8' B9' -37.6(4)
B11' B7' B8' B9' -2.0(5)
Co3 B7' B8' B9' 109.3(3)
C2' B7' B8' B12' 95.3(4)
B11' B7' B8' B12' 35.5(4)
Co3 B7' B8' B12' 146.9(4)
C2' B7' B8' Co3 -51.6(3)
B12' B7' B8' Co3 -146.9(4)
B11' B7' B8' Co3 -111.4(4)
C1 Co3 B8' B4' 19.9(6)
C1' Co3 B8' B4' -38.9(3)
C2 Co3 B8' B4' 61.5(3)
C2' Co3 B8' B4' -87.5(3)
B7' Co3 B8' B4' -126.4(4)
B4 Co3 B8' B4' -162.0(4)
B7 Co3 B8' B4' 106.9(3)
B8 Co3 B8' B4' 155.7(3)
P1 Co3 B8' B4' -27.4(3)
C1 Co3 B8' B9' 48.9(7)
C1' Co3 B8' B9' -10.0(3)
C2 Co3 B8' B9' 90.5(4)
C2' Co3 B8' B9' -58.5(4)
B4' Co3 B8' B9' 29.0(3)
B7' Co3 B8' B9' -97.4(4)
B4 Co3 B8' B9' -133.0(4)
B7 Co3 B8' B9' 135.8(4)
B8 Co3 B8' B9' -175.4(3)
P1 Co3 B8' B9' 1.6(4)
C1 Co3 B8' B7' 146.3(5)
C1' Co3 B8' B7' 87.5(3)
C2 Co3 B8' B7' -172.1(3)
C2' Co3 B8' B7' 38.9(3)
B4' Co3 B8' B7' 126.4(4)
B4 Co3 B8' B7' -35.6(6)
B7 Co3 B8' B7' -126.8(3)
B8 Co3 B8' B7' -78.0(3)
P1 Co3 B8' B7' 99.0(3)
C1 Co3 B8' B12' 114.7(5)
C1' Co3 B8' B12' 55.9(4)
C2 Co3 B8' B12' 156.4(3)
C2' Co3 B8' B12' 7.4(4)
B4' Co3 B8' B12' 94.8(5)
B7' Co3 B8' B12' -31.5(3)
B4 Co3 B8' B12' -67.2(6)
B7 Co3 B8' B12' -158.3(4)
B8 Co3 B8' B12' -109.5(4)
P1 Co3 B8' B12' 67.5(4)
C1 B4 B9 B10 -2.3(4)
B8 B4 B9 B10 -102.6(4)
B5 B4 B9 B10 37.0(3)
Co3 B4 B9 B10 -68.2(4)
C1 B4 B9 B12 62.3(4)
B8 B4 B9 B12 -38.0(3)
B5 B4 B9 B12 101.6(4)
Co3 B4 B9 B12 -3.7(5)
C1 B4 B9 B5 -39.3(3)
B8 B4 B9 B5 -139.6(4)
Co3 B4 B9 B5 -105.2(4)
C1 B4 B9 B8 100.3(3)
B5 B4 B9 B8 139.6(4)
Co3 B4 B9 B8 34.4(3)
C1 B5 B9 B4 40.3(3)
B6 B5 B9 B4 102.3(4)
B10 B5 B9 B4 139.0(4)
C1 B5 B9 B10 -98.7(4)
B6 B5 B9 B10 -36.7(3)
B4 B5 B9 B10 -139.0(4)
C1 B5 B9 B12 -60.2(4)
B6 B5 B9 B12 1.8(5)
B10 B5 B9 B12 38.5(3)
B4 B5 B9 B12 -100.5(4)
C1 B5 B9 B8 3.9(4)
B6 B5 B9 B8 65.9(4)
B10 B5 B9 B8 102.6(4)
B4 B5 B9 B8 -36.4(3)
B12 B8 B9 B4 -137.5(4)
B7 B8 B9 B4 -100.3(4)
Co3 B8 B9 B4 -32.2(3)
B4 B8 B9 B10 101.1(4)
B12 B8 B9 B10 -36.4(3)
B7 B8 B9 B10 0.8(5)
Co3 B8 B9 B10 68.9(4)
B4 B8 B9 B12 137.5(4)
B7 B8 B9 B12 37.2(3)
Co3 B8 B9 B12 105.3(3)
B4 B8 B9 B5 36.8(3)
B12 B8 B9 B5 -100.7(4)
B7 B8 B9 B5 -63.5(4)
Co3 B8 B9 B5 4.6(4)
C1' B4' B9' B12' 61.5(5)
B5' B4' B9' B12' 100.8(5)
B8' B4' B9' B12' -39.3(4)
Co3 B4' B9' B12' -6.2(6)
C1' B4' B9' B10' -1.6(5)
B5' B4' B9' B10' 37.6(4)
B8' B4' B9' B10' -102.4(4)
Co3 B4' B9' B10' -69.3(5)
C1' B4' B9' B5' -39.2(3)
B8' B4' B9' B5' -140.0(4)
Co3 B4' B9' B5' -106.9(4)
C1' B4' B9' B8' 100.8(4)
B5' B4' B9' B8' 140.0(4)
Co3 B4' B9' B8' 33.1(4)
C1' B5' B9' B4' 39.2(3)
B6' B5' B9' B4' 101.0(4)
B10' B5' B9' B4' 137.8(4)
C1' B5' B9' B12' -61.8(5)
B6' B5' B9' B12' 0.0(5)
B10' B5' B9' B12' 36.7(4)
B4' B5' B9' B12' -101.0(4)
C1' B5' B9' B10' -98.6(4)
B6' B5' B9' B10' -36.8(4)
B4' B5' B9' B10' -137.8(4)
C1' B5' B9' B8' 2.6(5)
B6' B5' B9' B8' 64.4(5)
B10' B5' B9' B8' 101.2(4)
B4' B5' B9' B8' -36.6(4)
B7' B8' B9' B4' -98.3(4)
B12' B8' B9' B4' -136.3(4)
Co3 B8' B9' B4' -30.5(3)
B4' B8' B9' B12' 136.3(4)
B7' B8' B9' B12' 38.0(4)
Co3 B8' B9' B12' 105.8(4)
B4' B8' B9' B10' 100.2(4)
B7' B8' B9' B10' 1.9(5)
B12' B8' B9' B10' -36.1(4)
Co3 B8' B9' B10' 69.7(4)
B4' B8' B9' B5' 36.4(4)
B7' B8' B9' B5' -61.9(5)
B12' B8' B9' B5' -99.9(5)
Co3 B8' B9' B5' 5.9(5)
C1 B6 B10 B11 -97.1(4)
C2 B6 B10 B11 -38.3(3)
B5 B6 B10 B11 -137.1(4)
C1 B6 B10 B9 3.0(5)
C2 B6 B10 B9 61.8(4)
B5 B6 B10 B9 -37.1(4)
B11 B6 B10 B9 100.0(4)
C1 B6 B10 B5 40.1(3)
C2 B6 B10 B5 98.9(4)
B11 B6 B10 B5 137.1(4)
C1 B6 B10 B12 -60.1(4)
C2 B6 B10 B12 -1.3(4)
B5 B6 B10 B12 -100.1(4)
B11 B6 B10 B12 37.0(3)
B4 B9 B10 B6 -0.4(5)
B12 B9 B10 B6 -100.6(4)
B5 B9 B10 B6 36.8(3)
B8 B9 B10 B6 -64.4(4)
B4 B9 B10 B11 63.7(4)
B12 B9 B10 B11 -36.5(3)
B5 B9 B10 B11 100.9(4)
B8 B9 B10 B11 -0.3(5)
B4 B9 B10 B5 -37.3(3)
B12 B9 B10 B5 -137.4(4)
B8 B9 B10 B5 -101.3(4)
B4 B9 B10 B12 100.2(4)
B5 B9 B10 B12 137.4(4)
B8 B9 B10 B12 36.2(3)
C1 B5 B10 B6 -40.5(3)
B9 B5 B10 B6 -138.6(4)
B4 B5 B10 B6 -102.6(4)
C1 B5 B10 B11 -1.9(5)
B6 B5 B10 B11 38.5(4)
B9 B5 B10 B11 -100.1(4)
B4 B5 B10 B11 -64.1(4)
C1 B5 B10 B9 98.2(4)
B6 B5 B10 B9 138.6(4)
B4 B5 B10 B9 36.0(3)
C1 B5 B10 B12 60.4(4)
B6 B5 B10 B12 100.9(4)
B9 B5 B10 B12 -37.7(3)
B4 B5 B10 B12 -1.7(4)
C1' B6' B10' B11' -97.8(4)
C2' B6' B10' B11' -38.3(3)
B5' B6' B10' B11' -137.8(5)
C1' B6' B10' B12' -61.0(5)
C2' B6' B10' B12' -1.5(5)
B5' B6' B10' B12' -101.0(5)
B11' B6' B10' B12' 36.8(4)
C1' B6' B10' B5' 40.0(4)
C2' B6' B10' B5' 99.5(4)
B11' B6' B10' B5' 137.8(5)
C1' B6' B10' B9' 2.8(5)
C2' B6' B10' B9' 62.3(5)
B5' B6' B10' B9' -37.2(4)
B11' B6' B10' B9' 100.6(5)
C1' B5' B10' B6' -40.2(4)
B4' B5' B10' B6' -101.8(4)
B9' B5' B10' B6' -138.7(4)
C1' B5' B10' B11' -2.1(6)
B6' B5' B10' B11' 38.1(4)
B4' B5' B10' B11' -63.8(5)
B9' B5' B10' B11' -100.7(5)
C1' B5' B10' B12' 61.5(5)
B6' B5' B10' B12' 101.7(5)
B4' B5' B10' B12' -0.1(6)
B9' B5' B10' B12' -37.1(4)
C1' B5' B10' B9' 98.6(4)
B6' B5' B10' B9' 138.7(4)
B4' B5' B10' B9' 36.9(4)
B4' B9' B10' B6' -0.8(5)
B12' B9' B10' B6' -101.7(4)
B5' B9' B10' B6' 37.1(4)
B8' B9' B10' B6' -65.2(5)
B4' B9' B10' B11' 63.4(5)
B12' B9' B10' B11' -37.5(4)
B5' B9' B10' B11' 101.3(5)
B8' B9' B10' B11' -1.0(6)
B4' B9' B10' B12' 100.9(4)
B5' B9' B10' B12' 138.8(4)
B8' B9' B10' B12' 36.5(4)
B4' B9' B10' B5' -37.9(4)
B12' B9' B10' B5' -138.8(4)
B8' B9' B10' B5' -102.3(4)
C1' C2' B11' B10' -2.0(6)
B7' C2' B11' B10' 102.4(5)
B6' C2' B11' B10' -40.1(4)
Co3 C2' B11' B10' 71.7(5)
C1' C2' B11' B12' -64.6(5)
B7' C2' B11' B12' 39.8(4)
B6' C2' B11' B12' -102.7(5)
Co3 C2' B11' B12' 9.1(6)
C1' C2' B11' B6' 38.1(4)
B7' C2' B11' B6' 142.5(4)
Co3 C2' B11' B6' 111.8(4)
C1' C2' B11' B7' -104.4(4)
B6' C2' B11' B7' -142.5(4)
Co3 C2' B11' B7' -30.7(4)
B6' B10' B11' C2' 40.4(4)
B12' B10' B11' C2' -98.8(5)
B5' B10' B11' C2' 2.5(6)
B9' B10' B11' C2' -61.3(6)
B6' B10' B11' B12' 139.2(4)
B5' B10' B11' B12' 101.4(5)
B9' B10' B11' B12' 37.5(4)
B12' B10' B11' B6' -139.2(4)
B5' B10' B11' B6' -37.8(4)
B9' B10' B11' B6' -101.6(4)
B6' B10' B11' B7' 101.4(4)
B12' B10' B11' B7' -37.8(4)
B5' B10' B11' B7' 63.5(6)
B9' B10' B11' B7' -0.3(6)
C1' B6' B11' C2' -35.0(3)
B10' B6' B11' C2' -133.9(4)
B5' B6' B11' C2' -96.2(4)
C1' B6' B11' B10' 99.0(4)
C2' B6' B11' B10' 133.9(4)
B5' B6' B11' B10' 37.7(4)
C1' B6' B11' B12' 62.3(5)
C2' B6' B11' B12' 97.3(4)
B10' B6' B11' B12' -36.7(4)
B5' B6' B11' B12' 1.1(6)
C1' B6' B11' B7' -1.9(5)
C2' B6' B11' B7' 33.1(4)
B10' B6' B11' B7' -100.9(5)
B5' B6' B11' B7' -63.2(5)
B8' B7' B11' C2' 98.6(4)
B12' B7' B11' C2' 134.8(4)
Co3 B7' B11' C2' 27.0(3)
C2' B7' B11' B10' -97.1(4)
B8' B7' B11' B10' 1.5(5)
B12' B7' B11' B10' 37.6(4)
Co3 B7' B11' B10' -70.2(5)
C2' B7' B11' B12' -134.8(4)
B8' B7' B11' B12' -36.2(4)
Co3 B7' B11' B12' -107.8(4)
C2' B7' B11' B6' -33.8(4)
B8' B7' B11' B6' 64.7(5)
B12' B7' B11' B6' 100.9(5)
Co3 B7' B11' B6' -6.9(5)
C1 C2 B11 B12 -65.0(4)
B7 C2 B11 B12 39.5(3)
B6 C2 B11 B12 -103.5(4)
Co3 C2 B11 B12 9.2(5)
C1 C2 B11 B10 -1.3(5)
B7 C2 B11 B10 103.2(4)
B6 C2 B11 B10 -39.8(3)
Co3 C2 B11 B10 72.9(4)
C1 C2 B11 B6 38.5(3)
B7 C2 B11 B6 143.0(3)
Co3 C2 B11 B6 112.6(4)
C1 C2 B11 B7 -104.5(3)
B6 C2 B11 B7 -143.0(3)
Co3 C2 B11 B7 -30.4(3)
B6 B10 B11 C2 40.0(3)
B9 B10 B11 C2 -61.5(4)
B5 B10 B11 C2 2.0(5)
B12 B10 B11 C2 -98.2(4)
B6 B10 B11 B12 138.2(4)
B9 B10 B11 B12 36.7(3)
B5 B10 B11 B12 100.2(4)
B9 B10 B11 B6 -101.4(4)
B5 B10 B11 B6 -38.0(3)
B12 B10 B11 B6 -138.2(4)
B6 B10 B11 B7 101.2(4)
B9 B10 B11 B7 -0.2(5)
B5 B10 B11 B7 63.2(4)
B12 B10 B11 B7 -36.9(3)
C1 B6 B11 C2 -34.7(3)
B10 B6 B11 C2 -134.3(4)
B5 B6 B11 C2 -95.6(4)
C1 B6 B11 B12 61.4(4)
C2 B6 B11 B12 96.1(4)
B10 B6 B11 B12 -38.2(4)
B5 B6 B11 B12 0.5(5)
C1 B6 B11 B10 99.6(4)
C2 B6 B11 B10 134.3(4)
B5 B6 B11 B10 38.6(3)
C1 B6 B11 B7 -1.9(4)
C2 B6 B11 B7 32.8(3)
B10 B6 B11 B7 -101.5(4)
B5 B6 B11 B7 -62.8(5)
B12 B7 B11 C2 134.4(4)
B8 B7 B11 C2 97.4(4)
Co3 B7 B11 C2 26.2(3)
C2 B7 B11 B12 -134.4(4)
B8 B7 B11 B12 -37.0(3)
Co3 B7 B11 B12 -108.2(4)
C2 B7 B11 B10 -96.7(4)
B12 B7 B11 B10 37.7(3)
B8 B7 B11 B10 0.7(5)
Co3 B7 B11 B10 -70.4(4)
C2 B7 B11 B6 -33.4(3)
B12 B7 B11 B6 101.0(4)
B8 B7 B11 B6 64.0(4)
Co3 B7 B11 B6 -7.2(5)
C2' B11' B12' B10' 99.4(4)
B6' B11' B12' B10' 36.5(4)
B7' B11' B12' B10' 138.1(4)
C2' B11' B12' B9' 61.9(5)
B10' B11' B12' B9' -37.5(4)
B6' B11' B12' B9' -1.1(6)
B7' B11' B12' B9' 100.5(4)
C2' B11' B12' B8' -2.0(6)
B10' B11' B12' B8' -101.4(4)
B6' B11' B12' B8' -65.0(5)
B7' B11' B12' B8' 36.6(4)
C2' B11' B12' B7' -38.7(4)
B10' B11' B12' B7' -138.1(4)
B6' B11' B12' B7' -101.6(4)
B6' B10' B12' B11' -37.0(4)
B5' B10' B12' B11' -100.9(5)
B9' B10' B12' B11' -138.1(4)
B6' B10' B12' B9' 101.0(4)
B11' B10' B12' B9' 138.1(4)
B5' B10' B12' B9' 37.2(4)
B6' B10' B12' B8' 64.7(5)
B11' B10' B12' B8' 101.8(4)
B5' B10' B12' B8' 0.9(6)
B9' B10' B12' B8' -36.3(4)
B6' B10' B12' B7' 1.0(5)
B11' B10' B12' B7' 38.1(4)
B5' B10' B12' B7' -62.8(5)
B9' B10' B12' B7' -100.0(4)
B4' B9' B12' B11' -63.1(5)
B10' B9' B12' B11' 37.4(4)
B5' B9' B12' B11' 0.7(6)
B8' B9' B12' B11' -102.5(4)
B4' B9' B12' B10' -100.6(5)
B5' B9' B12' B10' -36.7(4)
B8' B9' B12' B10' -139.9(4)
B4' B9' B12' B8' 39.3(4)
B10' B9' B12' B8' 139.9(4)
B5' B9' B12' B8' 103.1(4)
B4' B9' B12' B7' 1.3(6)
B10' B9' B12' B7' 101.8(5)
B5' B9' B12' B7' 65.1(5)
B8' B9' B12' B7' -38.1(4)
B4' B8' B12' B11' 62.6(5)
B9' B8' B12' B11' 100.1(5)
B7' B8' B12' B11' -37.1(4)
Co3 B8' B12' B11' -4.5(6)
B4' B8' B12' B10' -1.2(5)
B9' B8' B12' B10' 36.3(4)
B7' B8' B12' B10' -100.9(5)
Co3 B8' B12' B10' -68.3(5)
B4' B8' B12' B9' -37.5(4)
B7' B8' B12' B9' -137.2(4)
Co3 B8' B12' B9' -104.6(4)
B4' B8' B12' B7' 99.7(4)
B9' B8' B12' B7' 137.2(4)
Co3 B8' B12' B7' 32.6(3)
C2' B7' B12' B11' 37.5(3)
B8' B7' B12' B11' 139.4(4)
Co3 B7' B12' B11' 105.0(4)
C2' B7' B12' B10' 0.0(5)
B8' B7' B12' B10' 101.8(4)
B11' B7' B12' B10' -37.6(4)
Co3 B7' B12' B10' 67.5(5)
C2' B7' B12' B9' -63.6(5)
B8' B7' B12' B9' 38.2(4)
B11' B7' B12' B9' -101.2(5)
Co3 B7' B12' B9' 3.8(6)
C2' B7' B12' B8' -101.9(4)
B11' B7' B12' B8' -139.4(4)
Co3 B7' B12' B8' -34.4(4)
C2 B11 B12 B9 63.2(4)
B10 B11 B12 B9 -36.7(3)
B6 B11 B12 B9 0.6(5)
B7 B11 B12 B9 102.1(4)
C2 B11 B12 B7 -38.9(3)
B10 B11 B12 B7 -138.8(4)
B6 B11 B12 B7 -101.5(4)
C2 B11 B12 B8 -1.1(5)
B10 B11 B12 B8 -101.0(4)
B6 B11 B12 B8 -63.7(5)
B7 B11 B12 B8 37.8(3)
C2 B11 B12 B10 99.9(4)
B6 B11 B12 B10 37.3(3)
B7 B11 B12 B10 138.8(4)
B4 B9 B12 B11 -65.8(4)
B10 B9 B12 B11 36.7(3)
B5 B9 B12 B11 -1.5(5)
B8 B9 B12 B11 -103.7(4)
B4 B9 B12 B7 -0.5(5)
B10 B9 B12 B7 102.0(4)
B5 B9 B12 B7 63.8(5)
B8 B9 B12 B7 -38.4(3)
B4 B9 B12 B8 37.8(3)
B10 B9 B12 B8 140.3(4)
B5 B9 B12 B8 102.1(4)
B4 B9 B12 B10 -102.5(4)
B5 B9 B12 B10 -38.2(3)
B8 B9 B12 B10 -140.3(4)
C2 B7 B12 B11 37.9(3)
B8 B7 B12 B11 138.6(4)
Co3 B7 B12 B11 104.7(4)
C2 B7 B12 B9 -62.3(4)
B8 B7 B12 B9 38.4(3)
B11 B7 B12 B9 -100.2(4)
Co3 B7 B12 B9 4.5(5)
C2 B7 B12 B8 -100.7(4)
B11 B7 B12 B8 -138.6(4)
Co3 B7 B12 B8 -33.9(3)
C2 B7 B12 B10 0.9(4)
B8 B7 B12 B10 101.7(4)
B11 B7 B12 B10 -37.0(3)
Co3 B7 B12 B10 67.8(4)
B4 B8 B12 B11 62.3(4)
B7 B8 B12 B11 -38.3(3)
B9 B8 B12 B11 99.2(4)
Co3 B8 B12 B11 -6.0(5)
B4 B8 B12 B9 -36.9(3)
B7 B8 B12 B9 -137.5(4)
Co3 B8 B12 B9 -105.1(3)
B4 B8 B12 B7 100.6(4)
B9 B8 B12 B7 137.5(4)
Co3 B8 B12 B7 32.3(3)
B4 B8 B12 B10 -1.3(4)
B7 B8 B12 B10 -101.9(4)
B9 B8 B12 B10 35.6(3)
Co3 B8 B12 B10 -69.5(4)
B6 B10 B12 B11 -37.7(3)
B9 B10 B12 B11 -138.6(4)
B5 B10 B12 B11 -100.6(4)
B6 B10 B12 B9 100.9(4)
B11 B10 B12 B9 138.6(4)
B5 B10 B12 B9 38.0(3)
B6 B10 B12 B7 0.2(5)
B11 B10 B12 B7 37.9(3)
B9 B10 B12 B7 -100.6(4)
B5 B10 B12 B7 -62.6(4)
B6 B10 B12 B8 64.8(4)
B11 B10 B12 B8 102.5(4)
B9 B10 B12 B8 -36.1(3)
B5 B10 B12 B8 1.9(5)
